data_4515189
loop_
_publ_author_name
'Hu, Jun'
'Oswald, Iain W. H.'
'Hu, Huamin'
'Stuard, Samuel J.'
'Nahid, Masrur Morshed'
'Yan, Liang'
'Chen, Zheng'
'Ade, Harald'
'Neilson, James R.'
'You, Wei'

_publ_section_title
;
 Aryl-Perfluoroaryl Interaction in Two-Dimensional Organic--Inorganic
 Hybrid Perovskites Boosts Stability and Photovoltaic Efficiency
;
_journal_issue 1
_journal_name_full 'ACS Materials Letters'
_journal_page_first 171
_journal_paper_doi 10.1021/acsmaterialslett.9b00102
_journal_volume 1
_journal_year 2019
_chemical_formula_sum 'C32 H38 F10 I8 N4 Pb2'
_chemical_formula_weight 2098.24
_space_group_crystal_system triclinic
_space_group_IT_number 2
_space_group_name_Hall '-P 1'
_space_group_name_H-M_alt 'P -1'
_symmetry_space_group_name_Hall '-P 1'
_symmetry_space_group_name_H-M 'P -1'
_atom_sites_solution_hydrogens geom
_audit_creation_method SHELXL-2018/3
_audit_update_record
;
2018-09-14 # Formatted by publCIF

;
_cell_angle_alpha 83.575(2)
_cell_angle_beta 79.708(2)
_cell_angle_gamma 89.976(2)
_cell_formula_units_Z 2
_cell_length_a 12.2981(7)
_cell_length_b 12.3163(8)
_cell_length_c 17.2102(11)
_cell_measurement_reflns_used 9980
_cell_measurement_temperature 302(2)
_cell_measurement_theta_max 26.46
_cell_measurement_theta_min 2.42
_cell_volume 2548.2(3)
_computing_cell_refinement 'Bruker SAINT'
_computing_data_collection 'APEX3 (Bruker-AXS, 2015)'
_computing_data_reduction 'Bruker SAINT'
_computing_molecular_graphics 'Vesta (K. Momma and F. Izumi, 2011)'
_computing_publication_material 'publCIF (Westrip, 2010)'
_computing_structure_refinement 'SHELXL-2018/3 (Sheldrick, 2018)'
_computing_structure_solution 'SHELXT 2014/5 (Sheldrick, 2014)'
_diffrn_ambient_temperature 302(2)
_diffrn_measured_fraction_theta_full 1.000
_diffrn_measured_fraction_theta_max 0.994
_diffrn_measurement_device_type 'Bruker D8 Quest ECO CMOS'
_diffrn_measurement_method '\f and \w scans'
_diffrn_radiation_monochromator 'HELIOS optics'
_diffrn_radiation_type MoK\a
_diffrn_radiation_wavelength 0.71073
_diffrn_reflns_av_R_equivalents 0.0837
_diffrn_reflns_av_unetI/netI 0.0534
_diffrn_reflns_Laue_measured_fraction_full 1.000
_diffrn_reflns_Laue_measured_fraction_max 0.994
_diffrn_reflns_limit_h_max 15
_diffrn_reflns_limit_h_min -15
_diffrn_reflns_limit_k_max 15
_diffrn_reflns_limit_k_min -15
_diffrn_reflns_limit_l_max 21
_diffrn_reflns_limit_l_min -21
_diffrn_reflns_number 67086
_diffrn_reflns_point_group_measured_fraction_full 1.000
_diffrn_reflns_point_group_measured_fraction_max 0.994
_diffrn_reflns_theta_full 25.242
_diffrn_reflns_theta_max 26.562
_diffrn_reflns_theta_min 1.664
_diffrn_source 'I\m microfocus tube'
_exptl_absorpt_coefficient_mu 11.508
_exptl_absorpt_correction_T_max 0.7461
_exptl_absorpt_correction_T_min 0.4876
_exptl_absorpt_correction_type multi-scan
_exptl_absorpt_process_details SADABS
_exptl_crystal_colour Yellow
_exptl_crystal_density_diffrn 2.735
_exptl_crystal_description Plate
_exptl_crystal_F_000 1872
_exptl_crystal_size_max 0.1
_exptl_crystal_size_mid 0.07
_exptl_crystal_size_min 0.06
_refine_diff_density_max 5.121
_refine_diff_density_min -1.435
_refine_diff_density_rms 0.360
_refine_ls_extinction_method none
_refine_ls_goodness_of_fit_ref 1.168
_refine_ls_hydrogen_treatment constr
_refine_ls_matrix_type full
_refine_ls_number_parameters 329
_refine_ls_number_reflns 10581
_refine_ls_number_restraints 1
_refine_ls_restrained_S_all 1.169
_refine_ls_R_factor_all 0.1095
_refine_ls_R_factor_gt 0.0717
_refine_ls_shift/su_max 0.001
_refine_ls_shift/su_mean 0.000
_refine_ls_structure_factor_coef Fsqd
_refine_ls_weighting_details 'w=1/[\s^2^(Fo^2^)+(0.0661P)^2^+64.0330P] where P=(Fo^2^+2Fc^2^)/3'
_refine_ls_weighting_scheme calc
_refine_ls_wR_factor_gt 0.1832
_refine_ls_wR_factor_ref 0.2018
_reflns_Friedel_coverage 0.000
_reflns_number_gt 7003
_reflns_number_total 10581
_reflns_threshold_expression 'I > 2\s(I)'
_cod_data_source_file tz9b00102_si_001.cif
_cod_data_source_block shelx
_cod_database_code 4515189
_publcif_datablock.id {924dd1d4-b1f1-470c-a00a-faeb52fc57db}

_shelx_shelxl_version_number 2018/3
_shelx_space_group_comment
;
The symmetry employed for this shelxl refinement is uniquely defined
by the following loop, which should always be used as a source of
symmetry information in preference to the above space-group names.
They are only intended as comments.
;
_publcif_funding_html
;
;

loop_
_space_group_symop_operation_xyz
'x, y, z'
'-x, -y, -z'

loop_
_atom_site_label
_atom_site_type_symbol
_atom_site_fract_x
_atom_site_fract_y
_atom_site_fract_z
_atom_site_U_iso_or_equiv
_atom_site_adp_type
_atom_site_occupancy
_atom_site_site_symmetry_order
_atom_site_calc_flag
_atom_site_refinement_flags_posn
_atom_site_refinement_flags_adp
_atom_site_refinement_flags_occupancy
_atom_site_disorder_assembly
_atom_site_disorder_group
Pb1 Pb 0.24914(5) 0.25030(6) 0.49248(4) 0.02891(17) Uani 1 1 d . . . . .
Pb2 Pb 0.74545(5) 0.24978(6) 0.50733(4) 0.02921(17) Uani 1 1 d . . . . .
I1 I 0.99856(9) 0.31587(11) 0.50083(8) 0.0421(3) Uani 1 1 d . . . . .
I2 I 0.81695(10) 0.00209(9) 0.49657(8) 0.0413(3) Uani 1 1 d . . . . .
I3 I 0.80261(11) -0.21502(10) 0.31034(7) 0.0436(3) Uani 1 1 d . . . . .
I4 I 0.31511(10) 0.49800(9) 0.50336(8) 0.0361(3) Uani 0.950(2) 1 d . . P . .
I5 I 0.70588(11) 0.21689(12) 0.69166(8) 0.0493(4) Uani 1 1 d . . . . .
I6 I 1.20801(11) 0.71516(10) 0.68954(7) 0.0435(3) Uani 1 1 d . . . . .
I7 I 0.30168(11) 0.28317(12) 0.30834(8) 0.0491(4) Uani 1 1 d . . . . .
I8 I 0.49902(9) 0.18428(11) 0.49924(8) 0.0398(3) Uani 0.941(3) 1 d . . P . .
N1 N 1.0536(13) 0.4772(14) 0.6606(10) 0.051(4) Uiso 1 1 d . . . . .
H2C H 1.072853 0.513889 0.612461 0.076 Uiso 1 1 calc R U . A 1
H2D H 1.094680 0.500782 0.693206 0.076 Uiso 1 1 calc R U . A 1
H2E H 1.064351 0.406250 0.657587 0.076 Uiso 1 1 calc R U . A 1
C1 C 0.933(5) 0.496(5) 0.692(4) 0.070(10) Uiso 0.5 1 d . . P B 1
H1D H 0.884984 0.468840 0.658934 0.085 Uiso 0.5 1 calc R U P B 1
H1E H 0.918075 0.571978 0.697796 0.085 Uiso 0.5 1 calc R U P B 1
C2 C 0.920(4) 0.414(4) 0.786(3) 0.043(11) Uiso 0.5 1 d . . P B 1
H2A H 0.842820 0.396813 0.808743 0.051 Uiso 0.5 1 calc R U P B 1
H2B H 0.960494 0.347332 0.781855 0.051 Uiso 0.5 1 calc R U P B 1
C3 C 0.969(3) 0.488(3) 0.834(2) 0.049(12) Uiso 0.5 1 d G . P B 1
C4 C 0.929(3) 0.589(3) 0.855(3) 0.060(14) Uiso 0.5 1 d G . P B 1
C5 C 0.982(4) 0.647(3) 0.902(3) 0.09(2) Uiso 0.5 1 d G . P B 1
C6 C 1.076(3) 0.605(3) 0.928(2) 0.047(11) Uiso 0.5 1 d G . P B 1
C7 C 1.116(3) 0.505(3) 0.907(3) 0.13(3) Uiso 0.5 1 d G . P B 1
C8 C 1.062(4) 0.446(3) 0.860(3) 0.067(17) Uiso 0.5 1 d G . P B 1
F1 F 0.859(3) 0.639(3) 0.8358(19) 0.082(9) Uiso 0.5 1 d . . P B 1
F2 F 0.963(3) 0.747(3) 0.933(2) 0.090(9) Uiso 0.5 1 d . . P B 1
F3 F 1.149(3) 0.667(3) 0.985(2) 0.085(9) Uiso 0.5 1 d . . P B 1
F4 F 1.216(3) 0.456(3) 0.944(2) 0.097(10) Uiso 0.5 1 d . . P B 1
F5 F 1.113(3) 0.360(3) 0.850(2) 0.087(9) Uiso 0.5 1 d . . P B 1
C01 C 0.941(5) 0.462(5) 0.709(4) 0.070(10) Uiso 0.5 1 d . . P B -1
H01A H 0.899923 0.523782 0.689822 0.085 Uiso 0.5 1 calc R U P B -1
H01B H 0.910431 0.398401 0.691622 0.085 Uiso 0.5 1 calc R U P B -1
C02 C 0.908(5) 0.451(6) 0.789(4) 0.072(19) Uiso 0.5 1 d . . P B -1
H02A H 0.887142 0.374500 0.806045 0.087 Uiso 0.5 1 calc R U P B -1
H02B H 0.841252 0.492706 0.801148 0.087 Uiso 0.5 1 calc R U P B -1
C03 C 0.993(3) 0.486(2) 0.845(2) 0.048(12) Uiso 0.5 1 d G . P B -1
C04 C 0.959(3) 0.589(3) 0.864(2) 0.040(10) Uiso 0.5 1 d G . P B -1
H04 H 0.897804 0.619751 0.845039 0.048 Uiso 0.5 1 calc R U P B -1
C05 C 1.015(3) 0.645(2) 0.910(2) 0.052(12) Uiso 0.5 1 d G . P B -1
H05 H 0.991835 0.714162 0.922794 0.062 Uiso 0.5 1 calc R U P B -1
C06 C 1.106(3) 0.599(2) 0.938(2) 0.049(12) Uiso 0.5 1 d G . P B -1
H06 H 1.143808 0.637107 0.968873 0.059 Uiso 0.5 1 calc R U P B -1
C07 C 1.141(2) 0.497(2) 0.919(2) 0.049(11) Uiso 0.5 1 d G . P B -1
H07 H 1.201753 0.465642 0.937197 0.058 Uiso 0.5 1 calc R U P B -1
C08 C 1.084(3) 0.440(2) 0.872(2) 0.039(10) Uiso 0.5 1 d G . P B -1
H08 H 1.107725 0.371230 0.859441 0.047 Uiso 0.5 1 calc R U P B -1
N2 N 0.4663(16) 0.5555(15) 0.6623(11) 0.062(5) Uiso 1 1 d . . . . .
H1A H 0.503494 0.551739 0.613305 0.093 Uiso 1 1 calc R U . C 2
H1B H 0.398927 0.580351 0.659753 0.093 Uiso 1 1 calc R U . C 2
H1C H 0.501875 0.600658 0.686525 0.093 Uiso 1 1 calc R U . C 2
C9 C 0.458(6) 0.451(6) 0.705(4) 0.081(12) Uiso 0.5 1 d . . P D 2
H9A H 0.531873 0.423931 0.706138 0.098 Uiso 0.5 1 calc R U P D 2
H9B H 0.421023 0.402066 0.677312 0.098 Uiso 0.5 1 calc R U P D 2
C10 C 0.395(5) 0.446(5) 0.792(3) 0.056(8) Uiso 0.5 1 d . . P D 2
H10A H 0.326879 0.486426 0.794323 0.067 Uiso 0.5 1 calc R U P D 2
H10B H 0.376542 0.370631 0.814147 0.067 Uiso 0.5 1 calc R U P D 2
C11 C 0.464(3) 0.491(3) 0.832(2) 0.044(10) Uiso 0.5 1 d G . P D 2
C12 C 0.427(3) 0.591(3) 0.856(3) 0.054(13) Uiso 0.5 1 d G . P D 2
C13 C 0.483(4) 0.644(3) 0.905(3) 0.09(2) Uiso 0.5 1 d G . P D 2
C14 C 0.575(3) 0.598(3) 0.930(2) 0.047(11) Uiso 0.5 1 d G . P D 2
C15 C 0.612(3) 0.498(3) 0.906(3) 0.10(2) Uiso 0.5 1 d G . P D 2
C16 C 0.557(3) 0.445(3) 0.857(3) 0.061(14) Uiso 0.5 1 d G . P D 2
F6 F 0.357(3) 0.647(3) 0.8355(19) 0.083(9) Uiso 0.5 1 d . . P D 2
F7 F 0.462(3) 0.751(3) 0.933(2) 0.087(9) Uiso 0.5 1 d . . P D 2
F8 F 0.645(3) 0.669(3) 0.984(2) 0.085(9) Uiso 0.5 1 d . . P D 2
F9 F 0.714(3) 0.457(3) 0.943(2) 0.086(9) Uiso 0.5 1 d . . P D 2
F10 F 0.605(3) 0.361(3) 0.850(2) 0.088(9) Uiso 0.5 1 d . . P D 2
C09 C 0.497(5) 0.438(6) 0.692(4) 0.081(12) Uiso 0.5 1 d D . P D -2
H09A H 0.574266 0.432469 0.695412 0.098 Uiso 0.5 1 calc R U P D -2
H09B H 0.478419 0.385228 0.657655 0.098 Uiso 0.5 1 calc R U P D -2
C010 C 0.416(4) 0.421(5) 0.781(3) 0.056(8) Uiso 0.5 1 d D . P D -2
H01C H 0.404061 0.343640 0.799858 0.067 Uiso 0.5 1 calc R U P D -2
H01D H 0.344600 0.453835 0.779170 0.067 Uiso 0.5 1 calc R U P D -2
C011 C 0.490(3) 0.489(3) 0.846(2) 0.057(13) Uiso 0.5 1 d G . P D -2
C012 C 0.456(3) 0.592(3) 0.864(2) 0.042(10) Uiso 0.5 1 d G . P D -2
H012 H 0.393761 0.621722 0.846927 0.050 Uiso 0.5 1 calc R U P D -2
C013 C 0.514(3) 0.650(2) 0.909(2) 0.060(14) Uiso 0.5 1 d G . P D -2
H013 H 0.491190 0.718992 0.920956 0.072 Uiso 0.5 1 calc R U P D -2
C014 C 0.607(3) 0.605(3) 0.935(2) 0.049(12) Uiso 0.5 1 d G . P D -2
H014 H 0.645771 0.644055 0.964564 0.059 Uiso 0.5 1 calc R U P D -2
C015 C 0.641(3) 0.502(3) 0.917(2) 0.065(14) Uiso 0.5 1 d G . P D -2
H015 H 0.702923 0.471847 0.934143 0.078 Uiso 0.5 1 calc R U P D -2
C016 C 0.583(3) 0.444(2) 0.872(2) 0.054(12) Uiso 0.5 1 d G . P D -2
H016 H 0.605495 0.374576 0.860114 0.065 Uiso 0.5 1 calc R U P D -2
N3 N 0.9537(15) 0.0560(15) 0.6609(11) 0.057(4) Uiso 1 1 d . . . . .
H3A H 0.945867 0.058532 0.610354 0.085 Uiso 1 1 calc R U . . .
H3B H 0.907983 0.102849 0.685093 0.085 Uiso 1 1 calc R U . . .
H3C H 1.023075 0.073811 0.663228 0.085 Uiso 1 1 calc R U . . .
C17 C 0.928(3) -0.054(3) 0.7004(19) 0.095(9) Uiso 1 1 d . . . . .
H17A H 0.976808 -0.104845 0.673157 0.114 Uiso 1 1 calc R U . E 3
H17B H 0.852634 -0.073516 0.696747 0.114 Uiso 1 1 calc R U . E 3
C18 C 0.939(5) -0.064(7) 0.787(4) 0.058(9) Uiso 0.5 1 d . . P F 3
H18A H 1.005424 -0.024535 0.791694 0.069 Uiso 0.5 1 calc R U P F 3
H18B H 0.948904 -0.140722 0.804787 0.069 Uiso 0.5 1 calc R U P F 3
C19 C 0.840(4) -0.021(4) 0.841(3) 0.069(11) Uiso 0.5 1 d G . P F 3
C20 C 0.730(4) -0.051(3) 0.870(3) 0.069(11) Uiso 0.5 1 d G . P F 3
C21 C 0.663(2) 0.018(4) 0.916(3) 0.069(11) Uiso 0.5 1 d G . P F 3
C22 C 0.705(4) 0.115(4) 0.933(3) 0.069(11) Uiso 0.5 1 d G . P F 3
C23 C 0.815(4) 0.145(3) 0.904(3) 0.069(11) Uiso 0.5 1 d G . P F 3
C24 C 0.883(2) 0.076(4) 0.858(3) 0.069(11) Uiso 0.5 1 d G . P F 3
F11 F 0.710(3) -0.137(3) 0.851(2) 0.092(10) Uiso 0.5 1 d . . P F 3
F12 F 0.566(3) -0.042(3) 0.9431(19) 0.081(9) Uiso 0.5 1 d . . P F 3
F13 F 0.612(3) 0.166(3) 0.9840(19) 0.084(9) Uiso 0.5 1 d . . P F 3
F14 F 0.816(3) 0.251(3) 0.9331(19) 0.085(9) Uiso 0.5 1 d . . P F 3
F15 F 0.973(3) 0.139(3) 0.837(2) 0.088(9) Uiso 0.5 1 d . . P F 3
C018 C 0.964(5) -0.057(6) 0.786(4) 0.058(9) Uiso 0.5 1 d . . P F -3
H01E H 1.032513 -0.015686 0.782448 0.069 Uiso 0.5 1 calc R U P F -3
H01F H 0.973806 -0.131522 0.808506 0.069 Uiso 0.5 1 calc R U P F -3
C019 C 0.860(2) 0.000(3) 0.838(2) 0.049(8) Uiso 0.5 1 d G . P F -3
C020 C 0.761(3) -0.059(2) 0.861(2) 0.049(8) Uiso 0.5 1 d G . P F -3
H020 H 0.755150 -0.128476 0.845402 0.059 Uiso 0.5 1 calc R U P F -3
C021 C 0.672(2) -0.015(3) 0.908(2) 0.049(8) Uiso 0.5 1 d G . P F -3
H021 H 0.605723 -0.054422 0.922886 0.059 Uiso 0.5 1 calc R U P F -3
C022 C 0.681(2) 0.089(3) 0.931(2) 0.049(8) Uiso 0.5 1 d G . P F -3
H022 H 0.621524 0.118224 0.962081 0.059 Uiso 0.5 1 calc R U P F -3
C023 C 0.780(3) 0.148(2) 0.908(2) 0.049(8) Uiso 0.5 1 d G . P F -3
H023 H 0.786755 0.216816 0.923792 0.059 Uiso 0.5 1 calc R U P F -3
C024 C 0.870(2) 0.103(3) 0.862(2) 0.049(8) Uiso 0.5 1 d G . P F -3
H024 H 0.936185 0.142764 0.846307 0.059 Uiso 0.5 1 calc R U P F -3
N4 N 1.3672(14) -0.0235(15) 0.6613(10) 0.055(4) Uiso 1 1 d . . . . .
H4A H 1.376823 0.008032 0.611416 0.083 Uiso 1 1 calc R U . G 4
H4B H 1.348788 -0.093687 0.662731 0.083 Uiso 1 1 calc R U . G 4
H4C H 1.313602 0.009746 0.691127 0.083 Uiso 1 1 calc R U . G 4
C25 C 1.474(6) -0.014(6) 0.693(4) 0.074(11) Uiso 0.5 1 d . . P H 4
H25A H 1.495817 0.061050 0.694171 0.089 Uiso 0.5 1 calc R U P H 4
H25B H 1.534187 -0.051746 0.663205 0.089 Uiso 0.5 1 calc R U P H 4
C26 C 1.433(5) -0.079(5) 0.786(3) 0.055(9) Uiso 0.5 1 d . . P H 4
H26A H 1.394753 -0.146929 0.783707 0.066 Uiso 0.5 1 calc R U P H 4
H26B H 1.497767 -0.096859 0.810412 0.066 Uiso 0.5 1 calc R U P H 4
C27 C 1.355(2) -0.004(3) 0.839(2) 0.050(8) Uiso 0.5 1 d G . P H 4
C28 C 1.255(3) -0.061(2) 0.863(2) 0.050(8) Uiso 0.5 1 d G . P H 4
C29 C 1.167(2) -0.015(3) 0.910(2) 0.050(8) Uiso 0.5 1 d G . P H 4
C30 C 1.180(3) 0.088(3) 0.933(2) 0.050(8) Uiso 0.5 1 d G . P H 4
C31 C 1.279(3) 0.146(2) 0.909(2) 0.050(8) Uiso 0.5 1 d G . P H 4
C32 C 1.367(2) 0.100(3) 0.862(2) 0.050(8) Uiso 0.5 1 d G . P H 4
F16 F 1.207(3) -0.134(3) 0.8491(19) 0.080(8) Uiso 0.5 1 d . . P H 4
F17 F 1.063(3) -0.039(3) 0.942(2) 0.089(9) Uiso 0.5 1 d . . P H 4
F18 F 1.108(3) 0.163(3) 0.986(2) 0.091(10) Uiso 0.5 1 d . . P H 4
F19 F 1.315(3) 0.249(3) 0.935(2) 0.091(10) Uiso 0.5 1 d . . P H 4
F20 F 1.471(3) 0.135(3) 0.838(2) 0.089(9) Uiso 0.5 1 d . . P H 4
C025 C 1.451(6) -0.037(6) 0.709(4) 0.074(11) Uiso 0.5 1 d . . P H -4
H02C H 1.493703 -0.096921 0.687838 0.089 Uiso 0.5 1 calc R U P H -4
H02D H 1.498297 0.027669 0.690349 0.089 Uiso 0.5 1 calc R U P H -4
C026 C 1.453(5) -0.052(5) 0.784(3) 0.055(9) Uiso 0.5 1 d . . P H -4
H02E H 1.513346 -0.008469 0.794750 0.066 Uiso 0.5 1 calc R U P H -4
H02F H 1.469417 -0.128337 0.797955 0.066 Uiso 0.5 1 calc R U P H -4
C027 C 1.340(3) -0.023(3) 0.842(3) 0.061(9) Uiso 0.5 1 d G . P H -4
C028 C 1.229(3) -0.050(3) 0.871(3) 0.061(9) Uiso 0.5 1 d G . P H -4
H028 H 1.200265 -0.115667 0.860502 0.073 Uiso 0.5 1 calc R U P H -4
C029 C 1.163(2) 0.020(4) 0.916(2) 0.061(9) Uiso 0.5 1 d G . P H -4
H029 H 1.088517 0.001339 0.934778 0.073 Uiso 0.5 1 calc R U P H -4
C030 C 1.206(3) 0.117(3) 0.931(2) 0.061(9) Uiso 0.5 1 d G . P H -4
H030 H 1.161362 0.164259 0.961043 0.073 Uiso 0.5 1 calc R U P H -4
C031 C 1.317(4) 0.145(2) 0.903(2) 0.061(9) Uiso 0.5 1 d G . P H -4
H031 H 1.345955 0.210174 0.913030 0.073 Uiso 0.5 1 calc R U P H -4
C032 C 1.384(2) 0.075(3) 0.858(3) 0.061(9) Uiso 0.5 1 d G . P H -4
H032 H 1.457706 0.093169 0.838754 0.073 Uiso 0.5 1 calc R U P H -4
I4A I 0.8170(18) 0.4948(17) 0.5016(15) 0.0361(3) Uani 0.050(2) 1 d . . P . .
I8A I 0.4912(14) 0.3198(17) 0.5011(13) 0.0398(3) Uani 0.059(3) 1 d . . P . .

loop_
_atom_site_aniso_label
_atom_site_aniso_U_11
_atom_site_aniso_U_22
_atom_site_aniso_U_33
_atom_site_aniso_U_23
_atom_site_aniso_U_13
_atom_site_aniso_U_12
Pb1 0.0234(3) 0.0218(3) 0.0428(4) -0.0044(2) -0.0090(2) 0.0009(2)
Pb2 0.0226(3) 0.0221(3) 0.0434(4) -0.0049(2) -0.0065(2) 0.0008(2)
I1 0.0204(5) 0.0488(7) 0.0585(8) -0.0036(6) -0.0122(5) 0.0003(5)
I2 0.0446(7) 0.0237(6) 0.0586(8) -0.0098(5) -0.0141(5) 0.0016(5)
I3 0.0525(7) 0.0426(8) 0.0365(7) -0.0074(5) -0.0086(5) 0.0060(6)
I4 0.0379(7) 0.0186(6) 0.0518(8) -0.0087(5) -0.0056(5) 0.0010(5)
I5 0.0540(8) 0.0582(9) 0.0347(7) -0.0065(6) -0.0044(6) 0.0099(7)
I6 0.0507(7) 0.0427(8) 0.0359(7) -0.0056(5) -0.0042(5) -0.0049(6)
I7 0.0551(8) 0.0583(9) 0.0337(7) -0.0053(6) -0.0073(6) -0.0076(7)
I8 0.0163(5) 0.0453(8) 0.0577(8) -0.0027(6) -0.0088(5) 0.0009(5)
I4A 0.0379(7) 0.0186(6) 0.0518(8) -0.0087(5) -0.0056(5) 0.0010(5)
I8A 0.0163(5) 0.0453(8) 0.0577(8) -0.0027(6) -0.0088(5) 0.0009(5)

loop_
_atom_type_symbol
_atom_type_description
_atom_type_scat_dispersion_real
_atom_type_scat_dispersion_imag
_atom_type_scat_source
C C 0.0033 0.0016 'International Tables Vol C Tables 4.2.6.8 and 6.1.1.4'
H H 0.0000 0.0000 'International Tables Vol C Tables 4.2.6.8 and 6.1.1.4'
I I -0.4742 1.8119 'International Tables Vol C Tables 4.2.6.8 and 6.1.1.4'
N N 0.0061 0.0033 'International Tables Vol C Tables 4.2.6.8 and 6.1.1.4'
Pb Pb -3.3944 10.1111 'International Tables Vol C Tables 4.2.6.8 and 6.1.1.4'
F F 0.0171 0.0103 'International Tables Vol C Tables 4.2.6.8 and 6.1.1.4'

loop_
_geom_angle_atom_site_label_1
_geom_angle_atom_site_label_2
_geom_angle_atom_site_label_3
_geom_angle
_geom_angle_site_symmetry_1
_geom_angle_site_symmetry_3
I7 Pb1 I8A 91.0(4) . .
I7 Pb1 I1 93.73(4) . 1_455
I8A Pb1 I1 148.3(4) . 1_455
I7 Pb1 I2 94.58(4) . 2_656
I8A Pb1 I2 120.1(4) . 2_656
I1 Pb1 I2 90.75(4) 1_455 2_656
I7 Pb1 I4 91.99(4) . .
I8A Pb1 I4 58.3(4) . .
I1 Pb1 I4 90.17(4) 1_455 .
I2 Pb1 I4 173.29(4) 2_656 .
I7 Pb1 I8 90.84(4) . .
I8A Pb1 I8 30.7(4) . .
I1 Pb1 I8 175.38(4) 1_455 .
I2 Pb1 I8 89.57(4) 2_656 .
I4 Pb1 I8 88.98(4) . .
I7 Pb1 I4A 91.2(4) . 2_666
I8A Pb1 I4A 87.9(5) . 2_666
I1 Pb1 I4A 60.7(4) 1_455 2_666
I2 Pb1 I4A 151.2(4) 2_656 2_666
I4 Pb1 I4A 29.6(4) . 2_666
I8 Pb1 I4A 118.5(4) . 2_666
I7 Pb1 I3 179.04(4) . 2_656
I8A Pb1 I3 88.1(4) . 2_656
I1 Pb1 I3 87.20(4) 1_455 2_656
I2 Pb1 I3 85.64(4) 2_656 2_656
I4 Pb1 I3 87.77(4) . 2_656
I8 Pb1 I3 88.23(4) . 2_656
I4A Pb1 I3 89.0(4) 2_666 2_656
I5 Pb2 I4A 92.2(4) . .
I5 Pb2 I8 93.65(4) . .
I4A Pb2 I8 120.9(4) . .
I5 Pb2 I4 94.49(4) . 2_666
I4A Pb2 I4 30.1(4) . 2_666
I8 Pb2 I4 90.80(4) . 2_666
I5 Pb2 I2 91.96(4) . .
I4A Pb2 I2 148.2(4) . .
I8 Pb2 I2 90.18(4) . .
I4 Pb2 I2 173.40(4) 2_666 .
I5 Pb2 I1 90.76(4) . .
I4A Pb2 I1 59.4(4) . .
I8 Pb2 I1 175.55(4) . .
I4 Pb2 I1 89.49(4) 2_666 .
I2 Pb2 I1 89.03(4) . .
I5 Pb2 I8A 93.5(4) . .
I4A Pb2 I8A 90.8(6) . .
I8 Pb2 I8A 30.2(4) . .
I4 Pb2 I8A 60.7(4) 2_666 .
I2 Pb2 I8A 120.3(4) . .
I1 Pb2 I8A 150.1(4) . .
I5 Pb2 I6 179.09(4) . 2_766
I4A Pb2 I6 87.5(4) . 2_766
I8 Pb2 I6 87.23(4) . 2_766
I4 Pb2 I6 85.74(4) 2_666 2_766
I2 Pb2 I6 87.78(4) . 2_766
I1 Pb2 I6 88.36(4) . 2_766
I8A Pb2 I6 87.4(4) . 2_766
I4A I1 Pb1 150.3(4) . 1_655
I4A I1 Pb2 59.2(4) . .
Pb1 I1 Pb2 150.41(5) 1_655 .
Pb1 I2 Pb2 149.73(4) 2_656 .
I4A I4 I8A 137.1(8) 2_666 .
I4A I4 Pb2 73.0(7) 2_666 2_666
I8A I4 Pb2 149.4(4) . 2_666
I4A I4 Pb1 77.2(7) 2_666 .
I8A I4 Pb1 59.9(4) . .
Pb2 I4 Pb1 149.78(4) 2_666 .
I8A I8 Pb2 78.0(6) . .
I8A I8 Pb1 72.5(6) . .
Pb2 I8 Pb1 150.46(5) . .
C01 N1 C1 19(3) . .
C01 N1 H2C 127.4 . .
C1 N1 H2C 109.5 . .
C01 N1 H2D 104.7 . .
C1 N1 H2D 109.5 . .
H2C N1 H2D 109.5 . .
C01 N1 H2E 94.9 . .
C1 N1 H2E 109.5 . .
H2C N1 H2E 109.5 . .
H2D N1 H2E 109.5 . .
N1 C1 C02 108(4) . .
N1 C1 C2 99(4) . .
C02 C1 C2 15(3) . .
N1 C1 H1D 112.0 . .
C02 C1 H1D 118.0 . .
C2 C1 H1D 112.0 . .
N1 C1 H1E 112.0 . .
C02 C1 H1E 96.7 . .
C2 C1 H1E 112.0 . .
H1D C1 H1E 109.6 . .
C01 C2 C3 106(5) . .
C01 C2 C03 109(4) . .
C3 C2 C03 9(2) . .
C01 C2 C1 10(4) . .
C3 C2 C1 102(4) . .
C03 C2 C1 106(4) . .
C01 C2 H2A 116.4 . .
C3 C2 H2A 111.4 . .
C03 C2 H2A 115.9 . .
C1 C2 H2A 111.4 . .
C01 C2 H2B 101.4 . .
C3 C2 H2B 111.4 . .
C03 C2 H2B 102.4 . .
C1 C2 H2B 111.4 . .
H2A C2 H2B 109.3 . .
C02 C3 C04 126(4) . .
C02 C3 C4 109(4) . .
C04 C3 C4 17.5(15) . .
C02 C3 C8 131(4) . .
C04 C3 C8 102.6(14) . .
C4 C3 C8 120.0 . .
C02 C3 C2 18(4) . .
C04 C3 C2 144(4) . .
C4 C3 C2 127(3) . .
C8 C3 C2 113(3) . .
C02 C3 C08 134(4) . .
C04 C3 C08 100(2) . .
C4 C3 C08 116.8(17) . .
C8 C3 C08 4(2) . .
C2 C3 C08 116(3) . .
F1 C4 C5 109(3) . .
F1 C4 C3 131(3) . .
C5 C4 C3 120.0 . .
F1 C4 C03 145(4) . .
C5 C4 C03 105.5(15) . .
C3 C4 C03 14.5(15) . .
F1 C4 C05 119(4) . .
C5 C4 C05 10.3(16) . .
C3 C4 C05 110.0(15) . .
C03 C4 C05 95.5(18) . .
C04 C5 C6 106(2) . .
C04 C5 C4 14(2) . .
C6 C5 C4 120.0 . .
C04 C5 F2 147(4) . .
C6 C5 F2 106(3) . .
C4 C5 F2 134(3) . .
C04 C5 C06 109(3) . .
C6 C5 C06 3.1(18) . .
C4 C5 C06 123.0(17) . .
F2 C5 C06 103(3) . .
C05 C6 C5 9(3) . .
C05 C6 C7 128(3) . .
C5 C6 C7 120.0 . .
C05 C6 C07 142(4) . .
C5 C6 C07 133.9(18) . .
C7 C6 C07 14.0(18) . .
C05 C6 F3 117(4) . .
C5 C6 F3 125(3) . .
C7 C6 F3 115(3) . .
C07 C6 F3 101(2) . .
C05 C6 C04 39.6(16) . .
C5 C6 C04 31.9(15) . .
C7 C6 C04 88.1(15) . .
C07 C6 C04 102(2) . .
F3 C6 C04 157(3) . .
C08 C7 C06 151(3) . .
C08 C7 C8 13(2) . .
C06 C7 C8 138.1(18) . .
C08 C7 C6 133(2) . .
C06 C7 C6 18.2(18) . .
C8 C7 C6 120.0 . .
C08 C7 F4 108(3) . .
C06 C7 F4 100(3) . .
C8 C7 F4 122(3) . .
C6 C7 F4 118(3) . .
C08 C7 C03 41.3(12) . .
C06 C7 C03 110(2) . .
C8 C7 C03 28.2(15) . .
C6 C7 C03 91.8(15) . .
F4 C7 C03 150(3) . .
C03 C8 F5 139(4) . .
C03 C8 C7 113(2) . .
F5 C8 C7 108(3) . .
C03 C8 C3 7(2) . .
F5 C8 C3 132(3) . .
C7 C8 C3 120.0 . .
C03 C8 C07 123(4) . .
F5 C8 C07 98(3) . .
C7 C8 C07 10.3(17) . .
C3 C8 C07 130.2(17) . .
C4 F1 C04 9(3) . .
C5 F2 C05 18(2) . .
C06 F3 C6 12(2) . .
C07 F4 C7 3(3) . .
C08 F5 C8 17(3) . .
C02 C01 C2 20(4) . .
C02 C01 N1 130(6) . .
C2 C01 N1 124(5) . .
C02 C01 H01A 104.8 . .
C2 C01 H01A 122.9 . .
N1 C01 H01A 104.8 . .
C02 C01 H01B 104.8 . .
C2 C01 H01B 90.3 . .
N1 C01 H01B 104.8 . .
H01A C01 H01B 105.8 . .
C3 C02 C01 120(6) . .
C3 C02 C03 6(2) . .
C01 C02 C03 119(5) . .
C3 C02 C1 118(5) . .
C01 C02 C1 15(4) . .
C03 C02 C1 119(5) . .
C3 C02 H02A 112.1 . .
C01 C02 H02A 107.6 . .
C03 C02 H02A 107.6 . .
C1 C02 H02A 119.2 . .
C3 C02 H02B 101.5 . .
C01 C02 H02B 107.6 . .
C03 C02 H02B 107.6 . .
C1 C02 H02B 94.7 . .
H02A C02 H02B 107.1 . .
C8 C03 C04 126(3) . .
C8 C03 C08 6(3) . .
C04 C03 C08 120.0 . .
C8 C03 C4 142(4) . .
C04 C03 C4 16.2(18) . .
C08 C03 C4 136.0(17) . .
C8 C03 C02 130(4) . .
C04 C03 C02 104(3) . .
C08 C03 C02 136(3) . .
C4 C03 C02 88(3) . .
C8 C03 C2 115(4) . .
C04 C03 C2 119(2) . .
C08 C03 C2 121(2) . .
C4 C03 C2 103(3) . .
C02 C03 C2 15(3) . .
C8 C03 C7 39.1(15) . .
C04 C03 C7 86.6(15) . .
C08 C03 C7 33.4(15) . .
C4 C03 C7 103(2) . .
C02 C03 C7 169(3) . .
C2 C03 C7 154(3) . .
C5 C04 C3 151(3) . .
C5 C04 C03 135(2) . .
C3 C04 C03 15.8(19) . .
C5 C04 C05 16(2) . .
C3 C04 C05 135.8(19) . .
C03 C04 C05 120.0 . .
C5 C04 F1 104(3) . .
C3 C04 F1 105(2) . .
C03 C04 F1 121(2) . .
C05 C04 F1 119(2) . .
C5 C04 C6 42.0(13) . .
C3 C04 C6 109(2) . .
C03 C04 C6 93.4(15) . .
C05 C04 C6 26.7(15) . .
F1 C04 C6 146(3) . .
C5 C04 H04 104.6 . .
C3 C04 H04 104.2 . .
C03 C04 H04 120.0 . .
C05 C04 H04 120.0 . .
F1 C04 H04 1.4 . .
C6 C04 H04 146.6 . .
C6 C05 C04 114(3) . .
C6 C05 C06 7(3) . .
C04 C05 C06 120.0 . .
C6 C05 F2 131(4) . .
C04 C05 F2 114(2) . .
C06 C05 F2 125(2) . .
C6 C05 C4 122(4) . .
C04 C05 C4 8.6(17) . .
C06 C05 C4 128.3(17) . .
F2 C05 C4 106(2) . .
C6 C05 H05 126.2 . .
C04 C05 H05 120.0 . .
C06 C05 H05 120.0 . .
F2 C05 H05 8.0 . .
C4 C05 H05 111.6 . .
C7 C06 C07 16.7(16) . .
C7 C06 C05 103.4(16) . .
C07 C06 C05 120.0 . .
C7 C06 F3 145(3) . .
C07 C06 F3 129(2) . .
C05 C06 F3 111(2) . .
C7 C06 C5 99(2) . .
C07 C06 C5 115.4(15) . .
C05 C06 C5 5.3(19) . .
F3 C06 C5 116(3) . .
C7 C06 H06 136.6 . .
C07 C06 H06 120.0 . .
C05 C06 H06 120.0 . .
F3 C06 H06 8.9 . .
C5 C06 H06 124.5 . .
F4 C07 C08 120(3) . .
F4 C07 C06 120(3) . .
C08 C07 C06 120.0 . .
F4 C07 C6 135(3) . .
C08 C07 C6 104.6(14) . .
C06 C07 C6 15.5(14) . .
F4 C07 C8 129(3) . .
C08 C07 C8 8.9(16) . .
C06 C07 C8 111.2(15) . .
C6 C07 C8 95.8(19) . .
F4 C07 H07 1.6 . .
C08 C07 H07 120.0 . .
C06 C07 H07 120.0 . .
C6 C07 H07 135.4 . .
C8 C07 H07 128.8 . .
F5 C08 C7 138(4) . .
F5 C08 C07 124(3) . .
C7 C08 C07 14.7(19) . .
F5 C08 C03 116(3) . .
C7 C08 C03 105.4(19) . .
C07 C08 C03 120.0 . .
F5 C08 C3 112(3) . .
C7 C08 C3 110(3) . .
C07 C08 C3 124.7(16) . .
C03 C08 C3 4.7(16) . .
F5 C08 H08 6.2 . .
C7 C08 H08 134.6 . .
C07 C08 H08 120.0 . .
C03 C08 H08 120.0 . .
C3 C08 H08 115.3 . .
C9 N2 C09 20(4) . .
C9 N2 H1A 109.5 . .
C09 N2 H1A 92.9 . .
C9 N2 H1B 109.5 . .
C09 N2 H1B 126.8 . .
H1A N2 H1B 109.5 . .
C9 N2 H1C 109.5 . .
C09 N2 H1C 106.9 . .
H1A N2 H1C 109.5 . .
H1B N2 H1C 109.5 . .
C09 C9 C010 122(10) . .
C09 C9 N2 96(10) . .
C010 C9 N2 129(6) . .
C09 C9 C10 135(10) . .
C010 C9 C10 15(4) . .
N2 C9 C10 115(5) . .
C09 C9 H9A 26.9 . .
C010 C9 H9A 97.5 . .
N2 C9 H9A 108.6 . .
C10 C9 H9A 108.6 . .
C09 C9 H9B 90.4 . .
C010 C9 H9B 103.4 . .
N2 C9 H9B 108.6 . .
C10 C9 H9B 108.6 . .
H9A C9 H9B 107.5 . .
C11 C10 C9 105(5) . .
C11 C10 C011 7(2) . .
C9 C10 C011 105(4) . .
C11 C10 C09 99(4) . .
C9 C10 C09 11(4) . .
C011 C10 C09 98(4) . .
C11 C10 H10A 110.7 . .
C9 C10 H10A 110.7 . .
C011 C10 H10A 116.5 . .
C09 C10 H10A 121.6 . .
C11 C10 H10B 110.7 . .
C9 C10 H10B 110.7 . .
C011 C10 H10B 104.6 . .
C09 C10 H10B 105.8 . .
H10A C10 H10B 108.8 . .
C10 C11 C12 112(3) . .
C10 C11 C16 128(3) . .
C12 C11 C16 120.0 . .
C10 C11 C012 129(4) . .
C12 C11 C012 16.6(16) . .
C16 C11 C012 103.5(15) . .
C10 C11 C010 17(3) . .
C12 C11 C010 128(3) . .
C16 C11 C010 112(3) . .
C012 C11 C010 144(3) . .
C10 C11 C016 134(4) . .
C12 C11 C016 113.3(16) . .
C16 C11 C016 6.8(16) . .
C012 C11 C016 97(2) . .
C010 C11 C016 119(3) . .
F6 C12 C13 110(3) . .
F6 C12 C11 130(3) . .
C13 C12 C11 120.0 . .
F6 C12 C011 147(3) . .
C13 C12 C011 103.3(14) . .
C11 C12 C011 16.7(14) . .
F6 C12 C013 116(3) . .
C13 C12 C013 9(2) . .
C11 C12 C013 112.9(16) . .
C011 C12 C013 96.4(19) . .
C012 C13 C12 13(2) . .
C012 C13 C14 108(2) . .
C12 C13 C14 120.0 . .
C012 C13 F7 142(4) . .
C12 C13 F7 130(3) . .
C14 C13 F7 110(3) . .
C012 C13 C014 114(3) . .
C12 C13 C014 126.4(18) . .
C14 C13 C014 8(2) . .
F7 C13 C014 103(3) . .
C013 C14 C15 129(3) . .
C013 C14 C13 12(3) . .
C15 C14 C13 120.0 . .
C013 C14 C015 145(4) . .
C15 C14 C015 17.2(18) . .
C13 C14 C015 137.0(18) . .
C013 C14 F8 108(3) . .
C15 C14 F8 122(2) . .
C13 C14 F8 118(2) . .
C015 C14 F8 104(2) . .
C013 C14 C012 40.9(14) . .
C15 C14 C012 88.9(14) . .
C13 C14 C012 31.2(14) . .
C015 C14 C012 106(2) . .
F8 C14 C012 149(3) . .
C016 C15 C16 13(2) . .
C016 C15 C14 133(2) . .
C16 C15 C14 120.0 . .
C016 C15 C014 149(3) . .
C16 C15 C014 135.6(19) . .
C14 C15 C014 17(2) . .
C016 C15 F9 114(3) . .
C16 C15 F9 127(3) . .
C14 C15 F9 113(3) . .
C014 C15 F9 97(2) . .
C016 C15 C011 41.8(14) . .
C16 C15 C011 29.0(15) . .
C14 C15 C011 91.0(15) . .
C014 C15 C011 107(2) . .
F9 C15 C011 156(3) . .
C011 C16 F10 146(4) . .
C011 C16 C15 110(2) . .
F10 C16 C15 104(3) . .
C011 C16 C11 10(2) . .
F10 C16 C11 136(3) . .
C15 C16 C11 120.0 . .
C011 C16 C015 116(3) . .
F10 C16 C015 98(3) . .
C15 C16 C015 7.0(18) . .
C11 C16 C015 126.7(17) . .
C12 F6 C012 9(3) . .
C13 F7 C013 16(2) . .
C014 F8 C14 10(2) . .
C015 F9 C15 9(3) . .
C016 F10 C16 22(3) . .
C9 C09 N2 64(10) . .
C9 C09 C010 42(10) . .
N2 C09 C010 100(4) . .
C9 C09 C10 34(10) . .
N2 C09 C10 90(3) . .
C010 C09 C10 11(3) . .
C9 C09 H09A 144.6 . .
N2 C09 H09A 111.7 . .
C010 C09 H09A 111.7 . .
C10 C09 H09A 115.7 . .
C9 C09 H09B 103.9 . .
N2 C09 H09B 111.7 . .
C010 C09 H09B 111.7 . .
C10 C09 H09B 117.1 . .
H09A C09 H09B 109.5 . .
C9 C010 C11 110(5) . .
C9 C010 C09 15(4) . .
C11 C010 C09 107(5) . .
C9 C010 C011 111(5) . .
C11 C010 C011 9.2(19) . .
C09 C010 C011 105(4) . .
C9 C010 H01C 119.5 . .
C11 C010 H01C 117.7 . .
C09 C010 H01C 110.7 . .
C011 C010 H01C 110.7 . .
C9 C010 H01D 95.3 . .
C11 C010 H01D 102.0 . .
C09 C010 H01D 110.7 . .
C011 C010 H01D 110.7 . .
H01C C010 H01D 108.8 . .
C16 C011 C012 131(3) . .
C16 C011 C016 12(3) . .
C012 C011 C016 120.0 . .
C16 C011 C12 147(4) . .
C012 C011 C12 15.7(18) . .
C016 C011 C12 135.6(18) . .
C16 C011 C10 124(4) . .
C012 C011 C10 105(3) . .
C016 C011 C10 135(3) . .
C12 C011 C10 89(3) . .
C16 C011 C010 111(4) . .
C012 C011 C010 118(3) . .
C016 C011 C010 122(3) . .
C12 C011 C010 102(3) . .
C10 C011 C010 14(3) . .
C16 C011 C15 41.3(15) . .
C012 C011 C15 90.0(16) . .
C016 C011 C15 30.0(16) . .
C12 C011 C15 106(2) . .
C10 C011 C15 165(3) . .
C010 C011 C15 152(3) . .
C13 C012 C013 13(3) . .
C13 C012 C011 131(3) . .
C013 C012 C011 120.0 . .
C13 C012 C11 148(4) . .
C013 C012 C11 137.5(18) . .
C011 C012 C11 17.6(18) . .
C13 C012 F6 106(3) . .
C013 C012 F6 117(2) . .
C011 C012 F6 123(2) . .
C11 C012 F6 105(2) . .
C13 C012 C14 41.3(13) . .
C013 C012 C14 30.4(16) . .
C011 C012 C14 89.9(16) . .
C11 C012 C14 107(2) . .
F6 C012 C14 147(3) . .
C13 C012 H012 108.6 . .
C013 C012 H012 120.0 . .
C011 C012 H012 120.0 . .
C11 C012 H012 102.5 . .
F6 C012 H012 3.2 . .
C14 C012 H012 149.9 . .
C14 C013 C012 109(2) . .
C14 C013 C014 13(3) . .
C012 C013 C014 120.0 . .
C14 C013 F7 134(4) . .
C012 C013 F7 115(3) . .
C014 C013 F7 124(3) . .
C14 C013 C12 116(3) . .
C012 C013 C12 8.0(17) . .
C014 C013 C12 127.9(16) . .
F7 C013 C12 107(3) . .
C14 C013 H013 130.7 . .
C012 C013 H013 120.0 . .
C014 C013 H013 120.0 . .
F7 C013 H013 8.4 . .
C12 C013 H013 112.1 . .
F8 C014 C015 129(3) . .
F8 C014 C013 111(3) . .
C015 C014 C013 120.0 . .
F8 C014 C15 145(3) . .
C015 C014 C15 17.1(14) . .
C013 C014 C15 103.0(14) . .
F8 C014 C13 116(3) . .
C015 C014 C13 114.0(16) . .
C013 C014 C13 7(2) . .
C15 C014 C13 97(2) . .
F8 C014 H014 10.9 . .
C015 C014 H014 120.0 . .
C013 C014 H014 120.0 . .
C15 C014 H014 137.0 . .
C13 C014 H014 125.8 . .
F9 C015 C016 118(3) . .
F9 C015 C014 122(3) . .
C016 C015 C014 120.0 . .
F9 C015 C14 137(4) . .
C016 C015 C14 103.7(15) . .
C014 C015 C14 17.1(17) . .
F9 C015 C16 126(3) . .
C016 C015 C16 7.9(16) . .
C014 C015 C16 112.2(15) . .
C14 C015 C16 96.1(19) . .
F9 C015 H015 5.7 . .
C016 C015 H015 120.0 . .
C014 C015 H015 120.0 . .
C14 C015 H015 135.9 . .
C16 C015 H015 127.8 . .
C15 C016 F10 139(4) . .
C15 C016 C015 12(2) . .
F10 C016 C015 127(3) . .
C15 C016 C011 108(2) . .
F10 C016 C011 113(3) . .
C015 C016 C011 120.0 . .
C15 C016 C11 114(3) . .
F10 C016 C11 107(3) . .
C015 C016 C11 125.5(16) . .
C011 C016 C11 5.7(17) . .
C15 C016 H016 131.7 . .
F10 C016 H016 7.7 . .
C015 C016 H016 120.0 . .
C011 C016 H016 120.0 . .
C11 C016 H016 114.5 . .
C17 N3 H3A 109.5 . .
C17 N3 H3B 109.5 . .
H3A N3 H3B 109.5 . .
C17 N3 H3C 109.5 . .
H3A N3 H3C 109.5 . .
H3B N3 H3C 109.5 . .
N3 C17 C18 112(4) . .
N3 C17 C018 106(3) . .
C18 C17 C018 11(4) . .
N3 C17 H17A 109.1 . .
C18 C17 H17A 109.1 . .
C018 C17 H17A 103.9 . .
N3 C17 H17B 109.1 . .
C18 C17 H17B 109.1 . .
C018 C17 H17B 120.2 . .
H17A C17 H17B 107.9 . .
C019 C18 C17 115(5) . .
C019 C18 C19 13(2) . .
C17 C18 C19 113(5) . .
C019 C18 H18A 96.3 . .
C17 C18 H18A 108.9 . .
C19 C18 H18A 108.9 . .
C019 C18 H18B 118.5 . .
C17 C18 H18B 108.9 . .
C19 C18 H18B 108.9 . .
H18A C18 H18B 107.7 . .
C020 C19 C20 11(2) . .
C020 C19 C24 131(2) . .
C20 C19 C24 120.0 . .
C020 C19 C18 128(5) . .
C20 C19 C18 138(4) . .
C24 C19 C18 102(4) . .
C020 C19 C024 122(3) . .
C20 C19 C024 111.6(14) . .
C24 C19 C024 9.5(19) . .
C18 C19 C024 110(4) . .
C020 C19 C018 136(4) . .
C20 C19 C018 146(4) . .
C24 C19 C018 94(4) . .
C18 C19 C018 9(4) . .
C024 C19 C018 102(4) . .
C021 C20 F11 119(5) . .
C021 C20 C21 11(3) . .
F11 C20 C21 130(5) . .
C021 C20 C19 130(2) . .
F11 C20 C19 110(5) . .
C21 C20 C19 120.0 . .
C021 C20 C019 124(3) . .
F11 C20 C019 117(4) . .
C21 C20 C019 113.3(15) . .
C19 C20 C019 6.8(16) . .
C022 C21 F12 127(5) . .
C022 C21 C20 128(2) . .
F12 C21 C20 104(4) . .
C022 C21 C22 8(2) . .
F12 C21 C22 135(4) . .
C20 C21 C22 120.0 . .
C022 C21 C020 121(3) . .
F12 C21 C020 111(4) . .
C20 C21 C020 7.2(17) . .
C22 C21 C020 113.1(15) . .
C023 C22 C23 9(4) . .
C023 C22 C21 125(2) . .
C23 C22 C21 120.0 . .
C023 C22 F13 128(4) . .
C23 C22 F13 134(4) . .
C21 C22 F13 106(4) . .
C023 C22 C021 117(3) . .
C23 C22 C021 111.7(14) . .
C21 C22 C021 8.6(15) . .
F13 C22 C021 114(4) . .
C024 C23 C24 9(4) . .
C024 C23 C22 125(2) . .
C24 C23 C22 120.0 . .
C024 C23 F14 135(4) . .
C24 C23 F14 141(4) . .
C22 C23 F14 99(4) . .
C024 C23 C022 115(3) . .
C24 C23 C022 110.3(13) . .
C22 C23 C022 9.8(13) . .
F14 C23 C022 108(4) . .
C019 C24 F15 132(4) . .
C019 C24 C23 128(2) . .
F15 C24 C23 100(4) . .
C019 C24 C19 8(2) . .
F15 C24 C19 140(4) . .
C23 C24 C19 120.0 . .
C019 C24 C023 118(3) . .
F15 C24 C023 109(4) . .
C23 C24 C023 10.8(16) . .
C19 C24 C023 110.0(13) . .
C20 F11 C020 20(2) . .
C20 F11 C021 28(3) . .
C020 F11 C021 47(2) . .
C021 F12 C21 19(2) . .
C22 F13 C022 16.7(18) . .
C23 F14 C023 16(2) . .
C024 F15 C24 16(2) . .
C17 C018 C019 102(4) . .
C17 C018 C19 99(4) . .
C019 C018 C19 11.6(18) . .
C17 C018 H01E 111.3 . .
C019 C018 H01E 111.3 . .
C19 C018 H01E 122.6 . .
C17 C018 H01F 111.3 . .
C019 C018 H01F 111.3 . .
C19 C018 H01F 102.9 . .
H01E C018 H01F 109.2 . .
C24 C019 C020 128(2) . .
C24 C019 C024 10(3) . .
C020 C019 C024 120.0 . .
C24 C019 C18 123(4) . .
C020 C019 C18 109(4) . .
C024 C019 C18 131(4) . .
C24 C019 C018 113(4) . .
C020 C019 C018 118(4) . .
C024 C019 C018 122(4) . .
C18 C019 C018 10(5) . .
C24 C019 C20 118(3) . .
C020 C019 C20 10.2(15) . .
C024 C019 C20 110.1(14) . .
C18 C019 C20 118(4) . .
C018 C019 C20 128(4) . .
C19 C020 F11 140(4) . .
C19 C020 C019 6(2) . .
F11 C020 C019 146(3) . .
C19 C020 C021 126(2) . .
F11 C020 C021 94(4) . .
C019 C020 C021 120.0 . .
C19 C020 C21 116(3) . .
F11 C020 C21 103(4) . .
C019 C020 C21 110.2(13) . .
C021 C020 C21 9.9(14) . .
C19 C020 H020 114.2 . .
F11 C020 H020 27.2 . .
C019 C020 H020 120.0 . .
C021 C020 H020 120.0 . .
C21 C020 H020 129.8 . .
C20 C021 F12 134(4) . .
C20 C021 C020 7(3) . .
F12 C021 C020 140(3) . .
C20 C021 C022 125(2) . .
F12 C021 C022 100(3) . .
C020 C021 C022 120.0 . .
C20 C021 C22 117(3) . .
F12 C021 C22 109(4) . .
C020 C021 C22 111.8(13) . .
C022 C021 C22 8.4(14) . .
C20 C021 F11 33(3) . .
F12 C021 F11 101(2) . .
C020 C021 F11 39.1(19) . .
C022 C021 F11 158.4(19) . .
C22 C021 F11 151(2) . .
C20 C021 H021 114.5 . .
F12 C021 H021 19.6 . .
C020 C021 H021 120.0 . .
C022 C021 H021 120.0 . .
C22 C021 H021 128.1 . .
F11 C021 H021 81.2 . .
C21 C022 C021 9(3) . .
C21 C022 C023 128(2) . .
C021 C022 C023 120.0 . .
C21 C022 F13 131(4) . .
C021 C022 F13 139(3) . .
C023 C022 F13 101(3) . .
C21 C022 C23 122(3) . .
C021 C022 C23 113.1(15) . .
C023 C022 C23 8(2) . .
F13 C022 C23 108(3) . .
C21 C022 H022 111.8 . .
C021 C022 H022 120.0 . .
C023 C022 H022 120.0 . .
F13 C022 H022 19.2 . .
C23 C022 H022 126.7 . .
C22 C023 C024 131(2) . .
C22 C023 C022 11(2) . .
C024 C023 C022 120.0 . .
C22 C023 F14 119(4) . .
C024 C023 F14 109(3) . .
C022 C023 F14 130(3) . .
C22 C023 C24 123(3) . .
C024 C023 C24 8(2) . .
C022 C023 C24 113.1(15) . .
F14 C023 C24 115(3) . .
C22 C023 H023 109.2 . .
C024 C023 H023 120.0 . .
C022 C023 H023 120.0 . .
F14 C023 H023 12.6 . .
C24 C023 H023 126.8 . .
C23 C024 F15 120(4) . .
C23 C024 C023 13(3) . .
F15 C024 C023 131(3) . .
C23 C024 C019 130(2) . .
F15 C024 C019 109(3) . .
C023 C024 C019 120.0 . .
C23 C024 C19 122(3) . .
F15 C024 C19 117(4) . .
C023 C024 C19 111.7(14) . .
C019 C024 C19 8.3(14) . .
C23 C024 H024 109.5 . .
F15 C024 H024 11.9 . .
C023 C024 H024 120.0 . .
C019 C024 H024 120.0 . .
C19 C024 H024 128.3 . .
C025 N4 C25 16(4) . .
C025 N4 H4A 125.2 . .
C25 N4 H4A 109.5 . .
C025 N4 H4B 98.3 . .
C25 N4 H4B 109.5 . .
H4A N4 H4B 109.5 . .
C025 N4 H4C 103.9 . .
C25 N4 H4C 109.5 . .
H4A N4 H4C 109.5 . .
H4B N4 H4C 109.5 . .
N4 C25 C026 110(5) . .
N4 C25 C26 100(4) . .
C026 C25 C26 13(3) . .
N4 C25 H25A 111.8 . .
C026 C25 H25A 99.3 . .
C26 C25 H25A 111.8 . .
N4 C25 H25B 111.8 . .
C026 C25 H25B 113.9 . .
C26 C25 H25B 111.8 . .
H25A C25 H25B 109.6 . .
C025 C26 C027 115(5) . .
C025 C26 C27 111(5) . .
C027 C26 C27 11(2) . .
C025 C26 C25 10(5) . .
C027 C26 C25 116(5) . .
C27 C26 C25 110(5) . .
C025 C26 H26A 100.7 . .
C027 C26 H26A 99.1 . .
C27 C26 H26A 109.7 . .
C25 C26 H26A 109.7 . .
C025 C26 H26B 117.6 . .
C027 C26 H26B 113.1 . .
C27 C26 H26B 109.7 . .
C25 C26 H26B 109.7 . .
H26A C26 H26B 108.2 . .
C032 C27 C28 129.9(19) . .
C032 C27 C32 12(3) . .
C28 C27 C32 120.0 . .
C032 C27 C026 109(4) . .
C28 C27 C026 121(3) . .
C32 C27 C026 119(3) . .
C032 C27 C26 124(4) . .
C28 C27 C26 106(3) . .
C32 C27 C26 134(3) . .
C026 C27 C26 15(3) . .
C032 C27 C028 121(3) . .
C28 C27 C028 10.0(15) . .
C32 C27 C028 110.3(13) . .
C026 C27 C028 130(4) . .
C26 C27 C028 116(4) . .
C027 C28 F16 137(4) . .
C027 C28 C27 6(2) . .
F16 C28 C27 142(3) . .
C027 C28 C29 126(2) . .
F16 C28 C29 97(4) . .
C27 C28 C29 120.0 . .
C027 C28 C029 114(3) . .
F16 C28 C029 108(4) . .
C27 C28 C029 108.6(12) . .
C29 C28 C029 11.7(14) . .
C028 C29 F17 136(4) . .
C028 C29 C30 122(2) . .
F17 C29 C30 102(3) . .
C028 C29 C28 5(4) . .
F17 C29 C28 138(3) . .
C30 C29 C28 120.0 . .
C028 C29 C030 113(3) . .
F17 C29 C030 111(4) . .
C30 C29 C030 9.5(12) . .
C28 C29 C030 110.5(12) . .
C029 C30 C29 7(3) . .
C029 C30 C31 125(2) . .
C29 C30 C31 120.0 . .
C029 C30 F18 131(4) . .
C29 C30 F18 136(3) . .
C31 C30 F18 104(3) . .
C029 C30 C031 119(3) . .
C29 C30 C031 113.5(14) . .
C31 C30 C031 7.6(17) . .
F18 C30 C031 110(3) . .
C030 C31 C32 131(2) . .
C030 C31 C30 11(2) . .
C32 C31 C30 120.0 . .
C030 C31 F19 118(4) . .
C32 C31 F19 111(3) . .
C30 C31 F19 129(3) . .
C030 C31 C032 126(3) . .
C32 C31 C032 7(2) . .
C30 C31 C032 115.0(16) . .
F19 C31 C032 115(3) . .
C031 C32 F20 116(4) . .
C031 C32 C31 15(2) . .
F20 C32 C31 130(3) . .
C031 C32 C27 133(2) . .
F20 C32 C27 110(3) . .
C31 C32 C27 120.0 . .
C031 C32 C027 126(3) . .
F20 C32 C027 116(3) . .
C31 C32 C027 113.7(15) . .
C27 C32 C027 6.5(17) . .
C28 F16 C028 17(3) . .
C29 F17 C029 19(2) . .
C30 F18 C030 18.0(16) . .
C031 F19 C31 17.7(17) . .
C032 F20 C32 16(2) . .
C026 C025 C26 17(4) . .
C026 C025 N4 135(6) . .
C26 C025 N4 124(6) . .
C026 C025 H02C 103.3 . .
C26 C025 H02C 96.7 . .
N4 C025 H02C 103.3 . .
C026 C025 H02D 103.3 . .
C26 C025 H02D 120.7 . .
N4 C025 H02D 103.3 . .
H02C C025 H02D 105.2 . .
C025 C026 C25 14(5) . .
C025 C026 C27 115(6) . .
C25 C026 C27 119(5) . .
C025 C026 C027 116(5) . .
C25 C026 C027 122(5) . .
C27 C026 C027 10(2) . .
C025 C026 H02E 108.4 . .
C25 C026 H02E 94.8 . .
C27 C026 H02E 99.4 . .
C027 C026 H02E 108.4 . .
C025 C026 H02F 108.4 . .
C25 C026 H02F 114.4 . .
C27 C026 H02F 116.8 . .
C027 C026 H02F 108.4 . .
H02E C026 H02F 107.5 . .
C28 C027 C028 11(2) . .
C28 C027 C032 130.3(19) . .
C028 C027 C032 120.0 . .
C28 C027 C26 122(4) . .
C028 C027 C26 132(3) . .
C032 C027 C26 108(3) . .
C28 C027 C026 136(4) . .
C028 C027 C026 146(3) . .
C032 C027 C026 93(3) . .
C26 C027 C026 14(3) . .
C28 C027 C32 121(3) . .
C028 C027 C32 110.1(13) . .
C032 C027 C32 11.0(17) . .
C26 C027 C32 117(4) . .
C026 C027 C32 103(3) . .
C29 C028 F16 117(4) . .
C29 C028 C029 14(2) . .
F16 C028 C029 130(4) . .
C29 C028 C027 133(2) . .
F16 C028 C027 110(4) . .
C029 C028 C027 120.0 . .
C29 C028 C27 127(3) . .
F16 C028 C27 116(4) . .
C029 C028 C27 113.7(15) . .
C027 C028 C27 6.7(17) . .
C29 C028 H028 106.9 . .
F16 C028 H028 10.2 . .
C029 C028 H028 120.0 . .
C027 C028 H028 120.0 . .
C27 C028 H028 126.2 . .
C30 C029 C028 131(2) . .
C30 C029 C030 11(2) . .
C028 C029 C030 120.0 . .
C30 C029 F17 125(4) . .
C028 C029 F17 104(4) . .
C030 C029 F17 136(3) . .
C30 C029 C28 126(3) . .
C028 C029 C28 5.2(19) . .
C030 C029 C28 115.2(16) . .
F17 C029 C28 109(4) . .
C30 C029 H029 109.2 . .
C028 C029 H029 120.0 . .
C030 C029 H029 120.0 . .
F17 C029 H029 17.2 . .
C28 C029 H029 124.8 . .
C31 C030 C029 125(2) . .
C31 C030 C031 7(3) . .
C029 C030 C031 120.0 . .
C31 C030 F18 133(4) . .
C029 C030 F18 102(3) . .
C031 C030 F18 137(3) . .
C31 C030 C29 119(3) . .
C029 C030 C29 7.4(17) . .
C031 C030 C29 113.4(14) . .
F18 C030 C29 109(3) . .
C31 C030 H030 114.8 . .
C029 C030 H030 120.0 . .
C031 C030 H030 120.0 . .
F18 C030 H030 17.9 . .
C29 C030 H030 126.4 . .
C32 C031 C030 122(2) . .
C32 C031 C032 8(4) . .
C030 C031 C032 120.0 . .
C32 C031 F19 141(4) . .
C030 C031 F19 96(3) . .
C032 C031 F19 144(3) . .
C32 C031 C30 113(3) . .
C030 C031 C30 9.5(13) . .
C032 C031 C30 110.5(12) . .
F19 C031 C30 106(3) . .
C32 C031 H031 117.4 . .
C030 C031 H031 120.0 . .
C032 C031 H031 120.0 . .
F19 C031 H031 23.8 . .
C30 C031 H031 129.5 . .
C27 C032 F20 135(4) . .
C27 C032 C031 125.3(19) . .
F20 C032 C031 99(4) . .
C27 C032 C027 6(3) . .
F20 C032 C027 141(4) . .
C031 C032 C027 120.0 . .
C27 C032 C31 114(2) . .
F20 C032 C31 110(4) . .
C031 C032 C31 11.7(13) . .
C027 C032 C31 108.6(12) . .
C27 C032 H032 114.6 . .
F20 C032 H032 21.7 . .
C031 C032 H032 120.0 . .
C027 C032 H032 120.0 . .
C31 C032 H032 131.3 . .
I4 I4A Pb2 76.8(7) 2_666 .
I4 I4A I1 138.0(10) 2_666 .
Pb2 I4A I1 61.4(4) . .
I4 I4A Pb1 73.2(7) 2_666 2_666
Pb2 I4A Pb1 149.6(8) . 2_666
I1 I4A Pb1 148.8(8) . 2_666
I8 I8A I4 138.6(9) . .
I8 I8A Pb1 76.8(6) . .
I4 I8A Pb1 61.8(3) . .
I8 I8A Pb2 71.9(6) . .
I4 I8A Pb2 149.5(7) . .
Pb1 I8A Pb2 148.7(7) . .

loop_
_geom_bond_atom_site_label_1
_geom_bond_atom_site_label_2
_geom_bond_distance
_geom_bond_site_symmetry_2
Pb1 I7 3.0992(15) .
Pb1 I8A 3.132(17) .
Pb1 I1 3.1678(13) 1_455
Pb1 I2 3.1899(13) 2_656
Pb1 I4 3.1913(13) .
Pb1 I8 3.1974(13) .
Pb1 I4A 3.25(2) 2_666
Pb1 I3 3.3179(15) 2_656
Pb2 I5 3.1026(15) .
Pb2 I4A 3.13(2) .
Pb2 I8 3.1674(13) .
Pb2 I4 3.1871(13) 2_666
Pb2 I2 3.1906(13) .
Pb2 I1 3.1972(13) .
Pb2 I8A 3.260(17) .
Pb2 I6 3.3125(15) 2_766
I1 I4A 3.14(2) .
I4 I4A 1.64(2) 2_666
I4 I8A 3.081(19) .
I8 I8A 1.68(2) .
N1 C01 1.48(7) .
N1 C1 1.51(6) .
N1 H2C 0.8900 .
N1 H2D 0.8900 .
N1 H2E 0.8900 .
C1 C02 1.68(9) .
C1 C2 1.79(7) .
C1 H1D 0.9700 .
C1 H1E 0.9700 .
C2 C01 1.37(8) .
C2 C3 1.49(6) .
C2 C03 1.77(5) .
C2 H2A 0.9700 .
C2 H2B 0.9700 .
C3 C02 1.28(7) .
C3 C04 1.39(5) .
C3 C4 1.3900 .
C3 C8 1.3900 .
C3 C08 1.75(5) .
C4 F1 1.13(4) .
C4 C5 1.3900 .
C4 C03 1.50(5) .
C4 C05 1.74(5) .
C5 C04 1.10(5) .
C5 C6 1.3900 .
C5 F2 1.40(4) .
C5 C06 1.82(5) .
C6 C05 0.98(5) .
C6 C7 1.3900 .
C6 C07 1.56(5) .
C6 F3 1.68(4) .
C6 C04 2.00(4) .
C7 C08 1.16(5) .
C7 C06 1.33(6) .
C7 C8 1.3900 .
C7 F4 1.56(4) .
C7 C03 2.03(4) .
C8 C03 1.04(5) .
C8 F5 1.24(4) .
C8 C07 1.68(5) .
F1 C04 1.50(4) .
F2 C05 1.47(4) .
F3 C06 1.39(4) .
F4 C07 1.17(4) .
F5 C08 1.12(4) .
C01 C02 1.36(8) .
C01 H01A 0.9700 .
C01 H01B 0.9700 .
C02 C03 1.63(7) .
C02 H02A 0.9700 .
C02 H02B 0.9700 .
C03 C04 1.3900 .
C03 C08 1.3900 .
C04 C05 1.3900 .
C04 H04 0.9300 .
C05 C06 1.3900 .
C05 H05 0.9300 .
C06 C07 1.3900 .
C06 H06 0.9300 .
C07 C08 1.3900 .
C07 H07 0.9300 .
C08 H08 0.9300 .
N2 C9 1.41(7) .
N2 C09 1.55(7) .
N2 H1A 0.8900 .
N2 H1B 0.8900 .
N2 H1C 0.8900 .
C9 C09 0.53(9) .
C9 C010 1.33(9) .
C9 C10 1.55(8) .
C9 H9A 0.9700 .
C9 H9B 0.9700 .
C10 C11 1.35(6) .
C10 C011 1.74(6) .
C10 C09 1.96(8) .
C10 H10A 0.9700 .
C10 H10B 0.9700 .
C11 C12 1.3900 .
C11 C16 1.3900 .
C11 C012 1.41(5) .
C11 C010 1.50(6) .
C11 C016 1.79(5) .
C12 F6 1.18(4) .
C12 C13 1.3900 .
C12 C011 1.49(5) .
C12 C013 1.73(5) .
C13 C012 1.09(5) .
C13 C14 1.3900 .
C13 F7 1.46(4) .
C13 C014 1.75(5) .
C14 C013 1.07(5) .
C14 C15 1.3900 .
C14 C015 1.45(6) .
C14 F8 1.68(4) .
C14 C012 2.01(4) .
C15 C016 1.04(5) .
C15 C16 1.3900 .
C15 C014 1.46(6) .
C15 F9 1.56(4) .
C15 C011 1.98(4) .
C16 C011 1.02(5) .
C16 F10 1.20(4) .
C16 C015 1.77(5) .
F6 C012 1.53(4) .
F7 C013 1.47(4) .
F8 C014 1.36(4) .
F9 C015 1.19(4) .
F10 C016 1.14(4) .
C09 C010 1.67(7) .
C09 H09A 0.9700 .
C09 H09B 0.9700 .
C010 C011 1.83(6) .
C010 H01C 0.9700 .
C010 H01D 0.9700 .
C011 C012 1.3900 .
C011 C016 1.3900 .
C012 C013 1.3900 .
C012 H012 0.9300 .
C013 C014 1.3900 .
C013 H013 0.9300 .
C014 C015 1.3900 .
C014 H014 0.9300 .
C015 C016 1.3900 .
C015 H015 0.9300 .
C016 H016 0.9300 .
N3 C17 1.45(3) .
N3 H3A 0.8900 .
N3 H3B 0.8900 .
N3 H3C 0.8900 .
C17 C18 1.51(8) .
C17 C018 1.61(8) .
C17 H17A 0.9700 .
C17 H17B 0.9700 .
C18 C019 1.48(8) .
C18 C19 1.53(8) .
C18 H18A 0.9700 .
C18 H18B 0.9700 .
C19 C020 1.06(5) .
C19 C20 1.3900 .
C19 C24 1.3900 .
C19 C024 1.67(5) .
C19 C018 1.73(8) .
C20 C021 1.01(5) .
C20 F11 1.18(4) .
C20 C21 1.3900 .
C20 C019 1.69(5) .
C21 C022 0.98(5) .
C21 F12 1.38(4) .
C21 C22 1.3900 .
C21 C020 1.75(4) .
C22 C023 1.01(5) .
C22 C23 1.3900 .
C22 F13 1.50(4) .
C22 C021 1.77(4) .
C23 C024 1.07(5) .
C23 C24 1.3900 .
C23 F14 1.46(4) .
C23 C022 1.75(4) .
C24 C019 1.09(5) .
C24 F15 1.33(4) .
C24 C023 1.70(5) .
F11 C020 1.19(4) .
F11 C021 1.89(5) .
F12 C021 1.37(4) .
F13 C022 1.55(4) .
F14 C023 1.48(4) .
F15 C024 1.32(4) .
C018 C019 1.63(8) .
C018 H01E 0.9700 .
C018 H01F 0.9700 .
C019 C020 1.3900 .
C019 C024 1.3900 .
C020 C021 1.3900 .
C020 H020 0.9300 .
C021 C022 1.3900 .
C021 H021 0.9300 .
C022 C023 1.3900 .
C022 H022 0.9300 .
C023 C024 1.3900 .
C023 H023 0.9300 .
C024 H024 0.9300 .
N4 C025 1.42(8) .
N4 C25 1.52(8) .
N4 H4A 0.8900 .
N4 H4B 0.8900 .
N4 H4C 0.8900 .
C25 C026 1.56(9) .
C25 C26 1.70(9) .
C25 H25A 0.9700 .
C25 H25B 0.9700 .
C26 C025 1.36(9) .
C26 C027 1.58(6) .
C26 C27 1.58(6) .
C26 H26A 0.9700 .
C26 H26B 0.9700 .
C27 C032 1.13(5) .
C27 C28 1.3900 .
C27 C32 1.3900 .
C27 C026 1.56(6) .
C27 C028 1.63(5) .
C28 C027 1.13(5) .
C28 F16 1.15(4) .
C28 C29 1.3900 .
C28 C029 1.71(4) .
C29 C028 1.05(5) .
C29 F17 1.32(4) .
C29 C30 1.3900 .
C29 C030 1.79(4) .
C30 C029 0.96(4) .
C30 C31 1.3900 .
C30 F18 1.54(4) .
C30 C031 1.79(4) .
C31 C030 0.96(4) .
C31 C32 1.3900 .
C31 F19 1.49(4) .
C31 C032 1.72(4) .
C32 C031 1.05(5) .
C32 F20 1.33(4) .
C32 C027 1.63(5) .
F16 C028 1.19(4) .
F17 C029 1.40(4) .
F18 C030 1.54(4) .
F19 C031 1.45(4) .
F20 C032 1.28(4) .
C025 C026 1.30(9) .
C025 H02C 0.9700 .
C025 H02D 0.9700 .
C026 C027 1.63(6) .
C026 H02E 0.9700 .
C026 H02F 0.9700 .
C027 C028 1.3900 .
C027 C032 1.3900 .
C028 C029 1.3900 .
C028 H028 0.9300 .
C029 C030 1.3900 .
C029 H029 0.9300 .
C030 C031 1.3900 .
C030 H030 0.9300 .
C031 C032 1.3900 .
C031 H031 0.9300 .
C032 H032 0.9300 .

loop_
_publcif_info_datablock.id
_publcif_info_datablock.publ_exptl
_publcif_info_datablock.publ_geom
_publcif_info_datablock.structure
{924dd1d4-b1f1-470c-a00a-faeb52fc57db} y y y
